data_7243885
loop_
_publ_author_name
'Long, J\'er\^ome'
'Tolpygin, Aleksei O.'
'Cherkasov, Anton V.'
'Nelyubina, Yulia V.'
'Guari, Yannick'
'Larionova, Joulia'
'Trifonov, Alexander A.'

_publ_section_title
;
 Tuning the coordination sphere of octahedral Dy(iii) complexes with
 silanolate/stannanolate ligands: synthesis, structures and slow
 relaxation of the magnetization
;
_journal_issue 47
_journal_name_full CrystEngComm
_journal_page_first 8351
_journal_page_last 8359
_journal_paper_doi 10.1039/D1CE01266E
_journal_volume 23
_journal_year 2021
_chemical_formula_moiety 'C52 H62 Dy O6 Sn2, C24 H20 B, C6 H14'
_chemical_formula_sum 'C82 H96 B Dy O6 Sn2'
_chemical_formula_weight 1588.27
_space_group_crystal_system triclinic
_space_group_IT_number 2
_space_group_name_Hall '-P 1'
_space_group_name_H-M_alt 'P -1'
_atom_sites_solution_hydrogens geom
_atom_sites_solution_primary dual
_atom_sites_solution_secondary difmap
_audit_creation_method SHELXL-2018/3
_audit_update_record
;
2021-07-10 deposited with the CCDC.	2021-11-09 downloaded from the CCDC.
;
_cell_angle_alpha 75.221(2)
_cell_angle_beta 83.003(2)
_cell_angle_gamma 64.8030(10)
_cell_formula_units_Z 2
_cell_length_a 14.2076(6)
_cell_length_b 14.4956(6)
_cell_length_c 20.1298(8)
_cell_measurement_reflns_used 9862
_cell_measurement_temperature 100(2)
_cell_measurement_theta_max 29.12
_cell_measurement_theta_min 2.33
_cell_volume 3626.7(3)
_computing_cell_refinement 'Saint 8.37a'
_computing_data_collection APEX3
_computing_data_reduction 'Saint 8.37a'
_computing_structure_refinement 'SHELXL 2018/3'
_computing_structure_solution 'SHELXT 2018/2'
_diffrn_ambient_temperature 100(2)
_diffrn_measured_fraction_theta_full 0.995
_diffrn_measured_fraction_theta_max 0.993
_diffrn_measurement_device_type 'Bruker D8 Quest (CMOS)'
_diffrn_measurement_method '\w scans'
_diffrn_radiation_type MoK\a
_diffrn_radiation_wavelength 0.71073
_diffrn_reflns_av_R_equivalents 0.0529
_diffrn_reflns_av_unetI/netI 0.0796
_diffrn_reflns_Laue_measured_fraction_full 0.995
_diffrn_reflns_Laue_measured_fraction_max 0.993
_diffrn_reflns_limit_h_max 19
_diffrn_reflns_limit_h_min -19
_diffrn_reflns_limit_k_max 19
_diffrn_reflns_limit_k_min -19
_diffrn_reflns_limit_l_max 27
_diffrn_reflns_limit_l_min -27
_diffrn_reflns_number 51646
_diffrn_reflns_point_group_measured_fraction_full 0.995
_diffrn_reflns_point_group_measured_fraction_max 0.993
_diffrn_reflns_theta_full 25.242
_diffrn_reflns_theta_max 28.787
_diffrn_reflns_theta_min 2.208
_diffrn_source 'microfocus tube'
_exptl_absorpt_coefficient_mu 1.755
_exptl_absorpt_correction_T_max 0.837
_exptl_absorpt_correction_T_min 0.727
_exptl_absorpt_correction_type multi-scan
_exptl_absorpt_process_details SADABS
_exptl_crystal_colour colorless
_exptl_crystal_density_diffrn 1.454
_exptl_crystal_description prism
_exptl_crystal_F_000 1614
_exptl_crystal_size_max 0.220
_exptl_crystal_size_mid 0.120
_exptl_crystal_size_min 0.090
_refine_diff_density_max 2.167
_refine_diff_density_min -1.602
_refine_diff_density_rms 0.137
_refine_ls_extinction_method none
_refine_ls_goodness_of_fit_ref 1.031
_refine_ls_hydrogen_treatment constr
_refine_ls_matrix_type full
_refine_ls_number_parameters 899
_refine_ls_number_reflns 18780
_refine_ls_number_restraints 210
_refine_ls_restrained_S_all 1.040
_refine_ls_R_factor_all 0.0886
_refine_ls_R_factor_gt 0.0452
_refine_ls_shift/su_max 0.003
_refine_ls_shift/su_mean 0.000
_refine_ls_structure_factor_coef Fsqd
_refine_ls_weighting_details 'w=1/[\s^2^(Fo^2^)+(0.0237P)^2^+8.3759P] where P=(Fo^2^+2Fc^2^)/3'
_refine_ls_weighting_scheme calc
_refine_ls_wR_factor_gt 0.0787
_refine_ls_wR_factor_ref 0.0901
_reflns_Friedel_coverage 0.000
_reflns_number_gt 13051
_reflns_number_total 18780
_reflns_threshold_expression 'I > 2\s(I)'
_cod_data_source_file d1ce01266e2.cif
_cod_data_source_block dyosnph3
_cod_depositor_comments 'Adding full bibliography for 7243882--7243885.cif.'
_cod_database_code 7243885
_shelx_shelxl_version_number 2018/3
_shelx_space_group_comment
;
The symmetry employed for this shelxl refinement is uniquely defined
by the following loop, which should always be used as a source of
symmetry information in preference to the above space-group names.
They are only intended as comments.
;
_shelx_estimated_absorpt_t_min 0.699
_shelx_estimated_absorpt_t_max 0.858

loop_
_space_group_symop_operation_xyz
'x, y, z'
'-x, -y, -z'

loop_
_atom_site_label
_atom_site_type_symbol
_atom_site_fract_x
_atom_site_fract_y
_atom_site_fract_z
_atom_site_U_iso_or_equiv
_atom_site_adp_type
_atom_site_occupancy
_atom_site_site_symmetry_order
_atom_site_calc_flag
_atom_site_refinement_flags_posn
_atom_site_refinement_flags_adp
_atom_site_refinement_flags_occupancy
_atom_site_disorder_assembly
_atom_site_disorder_group
Dy1 Dy 0.38881(2) 0.25206(2) 0.25930(2) 0.02113(5) Uani 1 1 d . . . . .
Sn1 Sn 0.32686(2) 0.34626(2) 0.43551(2) 0.01821(7) Uani 1 1 d . . . . .
Sn2 Sn 0.10541(2) 0.29571(2) 0.23249(2) 0.02209(7) Uani 1 1 d . . . . .
O1 O 0.3543(2) 0.3145(2) 0.34542(14) 0.0244(6) Uani 1 1 d . . . . .
O2 O 0.2547(2) 0.2409(2) 0.24014(15) 0.0266(7) Uani 1 1 d . . . . .
O3 O 0.4663(2) 0.0752(2) 0.31831(16) 0.0305(7) Uani 1 1 d . . . . .
O4 O 0.5683(2) 0.2396(2) 0.25640(15) 0.0277(7) Uani 1 1 d . . . . .
O5 O 0.4522(3) 0.1907(3) 0.15408(17) 0.0467(9) Uani 1 1 d . . . . .
O6 O 0.3517(3) 0.4190(3) 0.18586(16) 0.0374(8) Uani 1 1 d . . . . .
C1 C 0.2220(3) 0.5060(3) 0.4316(2) 0.0215(9) Uani 1 1 d . . . . .
C2 C 0.1345(3) 0.5297(3) 0.4748(2) 0.0256(9) Uani 1 1 d . . . . .
H2A H 0.120459 0.474752 0.504931 0.031 Uiso 1 1 calc R U . . .
C3 C 0.0679(3) 0.6331(4) 0.4740(3) 0.0361(12) Uani 1 1 d . . . . .
H3A H 0.009064 0.648825 0.504131 0.043 Uiso 1 1 calc R U . . .
C4 C 0.0871(4) 0.7128(4) 0.4296(3) 0.0412(13) Uani 1 1 d . . . . .
H4A H 0.041373 0.783557 0.428934 0.049 Uiso 1 1 calc R U . . .
C5 C 0.1729(4) 0.6902(4) 0.3859(3) 0.0391(12) Uani 1 1 d . . . . .
H5A H 0.185258 0.745478 0.354782 0.047 Uiso 1 1 calc R U . . .
C6 C 0.2406(3) 0.5878(3) 0.3874(2) 0.0291(10) Uani 1 1 d . . . . .
H6A H 0.300308 0.572842 0.358052 0.035 Uiso 1 1 calc R U . . .
C7 C 0.2590(3) 0.2448(3) 0.4966(2) 0.0206(9) Uani 1 1 d . . . . .
C8 C 0.2474(3) 0.2318(3) 0.5679(2) 0.0253(9) Uani 1 1 d . . . . .
H8A H 0.265992 0.272016 0.590066 0.030 Uiso 1 1 calc R U . . .
C9 C 0.2094(3) 0.1614(4) 0.6063(2) 0.0328(11) Uani 1 1 d . . . . .
H9A H 0.202791 0.153166 0.654743 0.039 Uiso 1 1 calc R U . . .
C10 C 0.1808(3) 0.1027(4) 0.5751(3) 0.0350(11) Uani 1 1 d . . . . .
H10A H 0.155389 0.053601 0.601899 0.042 Uiso 1 1 calc R U . . .
C11 C 0.1898(3) 0.1163(4) 0.5050(3) 0.0340(11) Uani 1 1 d . . . . .
H11A H 0.169048 0.077250 0.483068 0.041 Uiso 1 1 calc R U . . .
C12 C 0.2288(3) 0.1865(3) 0.4655(2) 0.0272(10) Uani 1 1 d . . . . .
H12A H 0.234853 0.194731 0.417036 0.033 Uiso 1 1 calc R U . . .
C13 C 0.4778(3) 0.3071(3) 0.4707(2) 0.0193(8) Uani 1 1 d . . . . .
C14 C 0.5638(3) 0.2377(3) 0.4426(2) 0.0242(9) Uani 1 1 d . . . . .
H14A H 0.554890 0.212099 0.405875 0.029 Uiso 1 1 calc R U . . .
C15 C 0.6635(3) 0.2044(3) 0.4667(2) 0.0303(11) Uani 1 1 d . . . . .
H15A H 0.721538 0.154080 0.448161 0.036 Uiso 1 1 calc R U . . .
C16 C 0.6771(3) 0.2450(4) 0.5176(2) 0.0319(11) Uani 1 1 d . . . . .
H16A H 0.744950 0.223629 0.533790 0.038 Uiso 1 1 calc R U . . .
C17 C 0.5924(3) 0.3168(4) 0.5455(2) 0.0345(11) Uani 1 1 d . . . . .
H17A H 0.602183 0.345471 0.580197 0.041 Uiso 1 1 calc R U . . .
C18 C 0.4930(3) 0.3468(4) 0.5224(2) 0.0279(10) Uani 1 1 d . . . . .
H18A H 0.434817 0.395101 0.542293 0.034 Uiso 1 1 calc R U . . .
C19 C 0.0488(3) 0.2026(3) 0.3120(2) 0.0228(9) Uani 1 1 d . . . . .
C20 C 0.0996(4) 0.0947(4) 0.3306(3) 0.0364(12) Uani 1 1 d . . . . .
H20A H 0.163392 0.060029 0.308327 0.044 Uiso 1 1 calc R U . . .
C21 C 0.0588(4) 0.0363(4) 0.3811(3) 0.0416(13) Uani 1 1 d . . . . .
H21A H 0.094527 -0.037805 0.392903 0.050 Uiso 1 1 calc R U . . .
C22 C -0.0329(4) 0.0849(4) 0.4143(2) 0.0376(12) Uani 1 1 d . . . . .
H22A H -0.061038 0.044863 0.448676 0.045 Uiso 1 1 calc R U . . .
C23 C -0.0831(4) 0.1914(4) 0.3973(3) 0.0434(13) Uani 1 1 d . . . . .
H23A H -0.145963 0.225716 0.420539 0.052 Uiso 1 1 calc R U . . .
C24 C -0.0430(3) 0.2497(4) 0.3464(3) 0.0355(11) Uani 1 1 d . . . . .
H24A H -0.079363 0.323695 0.334846 0.043 Uiso 1 1 calc R U . . .
C25 C 0.0687(3) 0.2916(3) 0.1331(2) 0.0277(10) Uani 1 1 d . . . . .
C26 C 0.0165(4) 0.2330(4) 0.1275(3) 0.0462(13) Uani 1 1 d . . . . .
H26A H -0.003181 0.194153 0.167839 0.055 Uiso 1 1 calc R U . . .
C27 C -0.0078(5) 0.2299(5) 0.0635(3) 0.0624(18) Uani 1 1 d . . . . .
H27A H -0.043049 0.188332 0.060373 0.075 Uiso 1 1 calc R U . . .
C28 C 0.0190(4) 0.2865(5) 0.0051(3) 0.0539(16) Uani 1 1 d . . . . .
H28A H 0.001966 0.284748 -0.038617 0.065 Uiso 1 1 calc R U . . .
C29 C 0.0703(5) 0.3455(5) 0.0098(3) 0.0532(15) Uani 1 1 d . . . . .
H29A H 0.089498 0.384521 -0.030773 0.064 Uiso 1 1 calc R U . . .
C30 C 0.0944(4) 0.3488(4) 0.0732(2) 0.0422(13) Uani 1 1 d . . . . .
H30A H 0.129212 0.391065 0.075824 0.051 Uiso 1 1 calc R U . . .
C31 C 0.0399(3) 0.4539(3) 0.2434(2) 0.0241(9) Uani 1 1 d . . . . .
C32 C -0.0208(3) 0.5353(4) 0.1922(2) 0.0322(11) Uani 1 1 d . . . . .
H32A H -0.033939 0.520046 0.151947 0.039 Uiso 1 1 calc R U . . .
C33 C -0.0625(3) 0.6378(4) 0.1984(2) 0.0342(11) Uani 1 1 d . . . . .
H33A H -0.103011 0.692458 0.162512 0.041 Uiso 1 1 calc R U . . .
C34 C -0.0453(3) 0.6601(4) 0.2565(3) 0.0401(13) Uani 1 1 d . . . . .
H34A H -0.074804 0.730619 0.261090 0.048 Uiso 1 1 calc R U . . .
C35 C 0.0144(4) 0.5814(4) 0.3087(3) 0.0480(15) Uani 1 1 d . . . . .
H35A H 0.026152 0.597411 0.349026 0.058 Uiso 1 1 calc R U . . .
C36 C 0.0572(4) 0.4786(4) 0.3015(3) 0.0373(12) Uani 1 1 d . . . . .
H36A H 0.099059 0.424352 0.337115 0.045 Uiso 1 1 calc R U . . .
C37 C 0.4371(4) -0.0042(4) 0.3055(3) 0.0413(13) Uani 1 1 d . . . . .
H37A H 0.471802 -0.027016 0.263160 0.050 Uiso 1 1 calc R U . . .
H37B H 0.360889 0.023710 0.300363 0.050 Uiso 1 1 calc R U . . .
C38 C 0.4732(5) -0.0946(4) 0.3679(3) 0.0563(16) Uani 1 1 d . . . . .
H38A H 0.426109 -0.130985 0.378197 0.068 Uiso 1 1 calc R U . . .
H38B H 0.544749 -0.145686 0.360713 0.068 Uiso 1 1 calc R U . . .
C39 C 0.4696(4) -0.0435(4) 0.4240(3) 0.0419(13) Uani 1 1 d . . . . .
H39A H 0.517789 -0.093417 0.461246 0.050 Uiso 1 1 calc R U . . .
H39B H 0.398345 -0.014616 0.443504 0.050 Uiso 1 1 calc R U . . .
C40 C 0.5032(4) 0.0416(4) 0.3888(2) 0.0384(12) Uani 1 1 d . . . . .
H40A H 0.472394 0.100736 0.412047 0.046 Uiso 1 1 calc R U . . .
H40B H 0.579937 0.015353 0.389160 0.046 Uiso 1 1 calc R U . . .
C41 C 0.6688(3) 0.1507(4) 0.2664(3) 0.0381(12) Uani 1 1 d . . . . .
H41A H 0.674671 0.099938 0.239613 0.046 Uiso 1 1 calc R U . . .
H41B H 0.679498 0.114713 0.315595 0.046 Uiso 1 1 calc R U . . .
C42 C 0.7470(4) 0.1978(4) 0.2409(3) 0.0514(15) Uani 1 1 d . . . . .
H42A H 0.815520 0.152743 0.262581 0.062 Uiso 1 1 calc R U . . .
H42B H 0.755850 0.209226 0.190368 0.062 Uiso 1 1 calc R U . . .
C43 C 0.6980(4) 0.2996(4) 0.2630(3) 0.0397(12) Uani 1 1 d . . . . .
H43A H 0.724074 0.350849 0.234739 0.048 Uiso 1 1 calc R U . . .
H43B H 0.711631 0.289575 0.312012 0.048 Uiso 1 1 calc R U . . .
C44 C 0.5835(4) 0.3348(3) 0.2514(2) 0.0331(11) Uani 1 1 d . . . . .
H44A H 0.540890 0.372417 0.286717 0.040 Uiso 1 1 calc R U . . .
H44B H 0.563362 0.382071 0.205506 0.040 Uiso 1 1 calc R U . . .
C45 C 0.3983(5) 0.1468(5) 0.1216(3) 0.0649(18) Uani 1 1 d . . . . .
H45A H 0.379714 0.094816 0.156235 0.078 Uiso 1 1 calc R U . . .
H45B H 0.333834 0.202909 0.099338 0.078 Uiso 1 1 calc R U . . .
C46 C 0.4710(5) 0.0971(6) 0.0706(3) 0.072(2) Uani 1 1 d . . . . .
H46A H 0.433782 0.096266 0.032425 0.087 Uiso 1 1 calc R U . . .
H46B H 0.518735 0.024563 0.091522 0.087 Uiso 1 1 calc R U . . .
C47 C 0.5288(6) 0.1663(6) 0.0463(3) 0.076(2) Uani 1 1 d . . . . .
H47A H 0.598201 0.127730 0.027135 0.092 Uiso 1 1 calc R U . . .
H47B H 0.489157 0.228823 0.010895 0.092 Uiso 1 1 calc R U . . .
C48 C 0.5384(4) 0.1962(5) 0.1104(3) 0.0580(17) Uani 1 1 d . . . . .
H48A H 0.605109 0.147263 0.133138 0.070 Uiso 1 1 calc R U . . .
H48B H 0.535301 0.268005 0.099385 0.070 Uiso 1 1 calc R U . . .
C49 C 0.3024(4) 0.4498(4) 0.1201(3) 0.0539(15) Uani 1 1 d D U . . .
H49A H 0.254166 0.416326 0.121119 0.065 Uiso 0.744(19) 1 calc R U P A 1
H49B H 0.354430 0.432682 0.082655 0.065 Uiso 0.744(19) 1 calc R U P A 1
H49C H 0.279391 0.395462 0.117020 0.065 Uiso 0.256(19) 1 calc R U P A 2
H49D H 0.355265 0.450832 0.083372 0.065 Uiso 0.256(19) 1 calc R U P A 2
C50 C 0.2445(9) 0.5670(6) 0.1128(5) 0.079(4) Uani 0.744(19) 1 d D U P A 1
H50A H 0.284476 0.602689 0.081680 0.095 Uiso 0.744(19) 1 calc R U P A 1
H50B H 0.176129 0.591195 0.091696 0.095 Uiso 0.744(19) 1 calc R U P A 1
C51 C 0.2280(7) 0.5968(8) 0.1808(5) 0.084(3) Uani 0.744(19) 1 d D U P A 1
H51A H 0.226160 0.667046 0.176685 0.100 Uiso 0.744(19) 1 calc R U P A 1
H51B H 0.164826 0.592237 0.205418 0.100 Uiso 0.744(19) 1 calc R U P A 1
C50* C 0.2110(14) 0.5538(11) 0.1062(15) 0.057(6) Uani 0.256(19) 1 d D U P A 2
H50C H 0.144218 0.551833 0.125631 0.069 Uiso 0.256(19) 1 calc R U P A 2
H50D H 0.204072 0.591984 0.057430 0.069 Uiso 0.256(19) 1 calc R U P A 2
C51* C 0.264(2) 0.5869(19) 0.1500(12) 0.069(6) Uani 0.256(19) 1 d D U P A 2
C51C H 0.209944 0.647845 0.165883 0.083 Uiso 0.256(19) 1 calc R U P A 2
C51D H 0.312159 0.612587 0.119438 0.083 Uiso 0.256(19) 1 calc R U P A 2
C52 C 0.3253(5) 0.5113(4) 0.2125(3) 0.0555(15) Uani 1 1 d D U . . .
H52A H 0.382656 0.534626 0.202189 0.067 Uiso 0.744(19) 1 calc R U P A 1
H52B H 0.315784 0.494113 0.262995 0.067 Uiso 0.744(19) 1 calc R U P A 1
H52C H 0.387061 0.522298 0.219740 0.067 Uiso 0.256(19) 1 calc R U P A 2
H52D H 0.281897 0.511685 0.254905 0.067 Uiso 0.256(19) 1 calc R U P A 2
B1 B 0.5862(4) 0.6995(4) 0.1930(2) 0.0258(11) Uani 1 1 d . . . . .
C53 C 0.6282(3) 0.6193(3) 0.2679(2) 0.0218(9) Uani 1 1 d . . . . .
C54 C 0.5765(3) 0.5567(3) 0.3038(2) 0.0256(9) Uani 1 1 d . . . . .
H54A H 0.513783 0.565449 0.285669 0.031 Uiso 1 1 calc R U . . .
C55 C 0.6134(4) 0.4832(3) 0.3642(2) 0.0295(10) Uani 1 1 d . . . . .
H55A H 0.575143 0.443842 0.387012 0.035 Uiso 1 1 calc R U . . .
C56 C 0.7055(4) 0.4663(3) 0.3918(2) 0.0297(10) Uani 1 1 d . . . . .
H56A H 0.730935 0.415690 0.433337 0.036 Uiso 1 1 calc R U . . .
C57 C 0.7593(3) 0.5244(3) 0.3578(2) 0.0299(10) Uani 1 1 d . . . . .
H57A H 0.822903 0.513571 0.375773 0.036 Uiso 1 1 calc R U . . .
C58 C 0.7210(3) 0.5993(3) 0.2971(2) 0.0266(10) Uani 1 1 d . . . . .
H58A H 0.759845 0.638277 0.274723 0.032 Uiso 1 1 calc R U . . .
C59 C 0.6028(4) 0.6217(3) 0.1422(2) 0.0293(10) Uani 1 1 d . . . . .
C60 C 0.5238(4) 0.6128(4) 0.1133(2) 0.0380(12) Uani 1 1 d . . . . .
H60A H 0.453890 0.658973 0.120378 0.046 Uiso 1 1 calc R U . . .
C61 C 0.5420(5) 0.5397(4) 0.0746(3) 0.0493(15) Uani 1 1 d . . . . .
H61A H 0.485166 0.537295 0.055772 0.059 Uiso 1 1 calc R U . . .
C62 C 0.6410(6) 0.4714(4) 0.0636(3) 0.0550(17) Uani 1 1 d . . . . .
H62A H 0.653482 0.420660 0.037892 0.066 Uiso 1 1 calc R U . . .
C63 C 0.7229(5) 0.4771(4) 0.0905(3) 0.0593(18) Uani 1 1 d . . . . .
H63A H 0.792443 0.430608 0.082811 0.071 Uiso 1 1 calc R U . . .
C64 C 0.7034(4) 0.5510(4) 0.1289(2) 0.0442(13) Uani 1 1 d . . . . .
H64A H 0.760822 0.553675 0.146923 0.053 Uiso 1 1 calc R U . . .
C65 C 0.6518(3) 0.7721(3) 0.1647(2) 0.0286(10) Uani 1 1 d . . . . .
C66 C 0.6897(3) 0.7901(4) 0.0973(2) 0.0365(12) Uani 1 1 d . . . . .
H66A H 0.682135 0.754021 0.066380 0.044 Uiso 1 1 calc R U . . .
C67 C 0.7378(4) 0.8581(4) 0.0737(3) 0.0505(16) Uani 1 1 d . . . . .
H67A H 0.761868 0.867931 0.027428 0.061 Uiso 1 1 calc R U . . .
C68 C 0.7508(4) 0.9113(4) 0.1166(4) 0.0582(18) Uani 1 1 d . . . . .
H68A H 0.784535 0.957279 0.100711 0.070 Uiso 1 1 calc R U . . .
C69 C 0.7140(4) 0.8969(4) 0.1829(4) 0.0515(16) Uani 1 1 d . . . . .
H69A H 0.722128 0.933620 0.213119 0.062 Uiso 1 1 calc R U . . .
C70 C 0.6650(3) 0.8292(3) 0.2065(3) 0.0373(12) Uani 1 1 d . . . . .
H70A H 0.639644 0.821555 0.252569 0.045 Uiso 1 1 calc R U . . .
C71 C 0.4647(3) 0.7839(3) 0.1959(2) 0.0251(9) Uani 1 1 d . . . . .
C72 C 0.4186(4) 0.8574(4) 0.1366(3) 0.0427(13) Uani 1 1 d . . . . .
H72A H 0.457108 0.854210 0.094616 0.051 Uiso 1 1 calc R U . . .
C73 C 0.3180(4) 0.9359(4) 0.1365(3) 0.0536(16) Uani 1 1 d . . . . .
H73A H 0.289475 0.984322 0.094743 0.064 Uiso 1 1 calc R U . . .
C74 C 0.2602(4) 0.9433(4) 0.1961(3) 0.0449(13) Uani 1 1 d . . . . .
H74A H 0.191936 0.996808 0.196266 0.054 Uiso 1 1 calc R U . . .
C75 C 0.3030(4) 0.8719(4) 0.2553(3) 0.0370(12) Uani 1 1 d . . . . .
H75A H 0.263784 0.875611 0.297068 0.044 Uiso 1 1 calc R U . . .
C76 C 0.4034(3) 0.7940(3) 0.2551(2) 0.0281(10) Uani 1 1 d . . . . .
H76A H 0.431002 0.745832 0.297081 0.034 Uiso 1 1 calc R U . . .
C1S C 0.7692(8) 0.1834(8) 1.0231(5) 0.163(4) Uani 1 1 d D U . . .
H1SA H 0.760044 0.148386 1.070420 0.245 Uiso 0.559(10) 1 calc R U P B 1
H1SB H 0.794027 0.236794 1.023707 0.245 Uiso 0.559(10) 1 calc R U P B 1
H1SC H 0.702565 0.216685 0.999473 0.245 Uiso 0.559(10) 1 calc R U P B 1
H1SD H 0.693690 0.209432 1.019379 0.245 Uiso 0.441(10) 1 calc R U P B 2
H1SE H 0.790847 0.138481 1.068922 0.245 Uiso 0.441(10) 1 calc R U P B 2
H1SF H 0.788361 0.242736 1.016045 0.245 Uiso 0.441(10) 1 calc R U P B 2
C2S C 0.8490(11) 0.1028(9) 0.9853(5) 0.087(4) Uani 0.559(10) 1 d D U P B 1
H2SA H 0.916066 0.068390 1.009651 0.104 Uiso 0.559(10) 1 calc R U P B 1
H2SB H 0.824487 0.048256 0.985386 0.104 Uiso 0.559(10) 1 calc R U P B 1
C3S C 0.8653(8) 0.1548(7) 0.9113(4) 0.065(3) Uani 0.559(10) 1 d D U P B 1
H3SA H 0.797991 0.187070 0.887467 0.078 Uiso 0.559(10) 1 calc R U P B 1
H3SB H 0.885554 0.211908 0.912165 0.078 Uiso 0.559(10) 1 calc R U P B 1
C4S C 0.9460(8) 0.0834(8) 0.8698(4) 0.054(3) Uani 0.559(10) 1 d D U P B 1
H4SA H 0.931381 0.021344 0.873154 0.064 Uiso 0.559(10) 1 calc R U P B 1
H4SB H 1.015577 0.058697 0.889223 0.064 Uiso 0.559(10) 1 calc R U P B 1
C5S C 0.9467(8) 0.1389(8) 0.7940(4) 0.060(3) Uani 0.559(10) 1 d D U P B 1
H5SA H 0.876317 0.165570 0.775198 0.072 Uiso 0.559(10) 1 calc R U P B 1
H5SB H 0.963104 0.199790 0.790780 0.072 Uiso 0.559(10) 1 calc R U P B 1
C6S C 1.0249(9) 0.0680(11) 0.7506(6) 0.070(4) Uani 0.559(10) 1 d D U P B 1
H6SA H 1.015550 0.104059 0.701999 0.104 Uiso 0.559(10) 1 calc R U P B 1
H6SB H 1.014128 0.003679 0.757670 0.104 Uiso 0.559(10) 1 calc R U P B 1
H6SC H 1.095584 0.050300 0.764169 0.104 Uiso 0.559(10) 1 calc R U P B 1
C2* C 0.8236(13) 0.120(3) 0.9686(18) 0.279(12) Uani 0.441(10) 1 d D U P B 2
H2SC H 0.802059 0.061919 0.975490 0.334 Uiso 0.441(10) 1 calc R U P B 2
H2SD H 0.799576 0.166011 0.922695 0.334 Uiso 0.441(10) 1 calc R U P B 2
C3* C 0.9422(13) 0.076(2) 0.9693(12) 0.284(12) Uani 0.441(10) 1 d D U P B 2
H3SC H 0.963775 0.132914 0.966811 0.341 Uiso 0.441(10) 1 calc R U P B 2
H3SD H 0.966821 0.024426 1.013502 0.341 Uiso 0.441(10) 1 calc R U P B 2
C4* C 0.995(2) 0.0217(16) 0.9106(12) 0.255(12) Uani 0.441(10) 1 d D U P B 2
H4SC H 1.067456 -0.026680 0.923267 0.306 Uiso 0.441(10) 1 calc R U P B 2
H4SD H 0.958525 -0.020759 0.904664 0.306 Uiso 0.441(10) 1 calc R U P B 2
C5* C 0.995(2) 0.0969(17) 0.8423(13) 0.194(11) Uani 0.441(10) 1 d D U P B 2
H5SC H 1.018416 0.148879 0.850019 0.233 Uiso 0.441(10) 1 calc R U P B 2
H5SD H 0.923673 0.135190 0.824626 0.233 Uiso 0.441(10) 1 calc R U P B 2
C6* C 1.067(2) 0.0416(19) 0.7885(12) 0.163(10) Uani 0.441(10) 1 d D U P B 2
H6SD H 1.026734 0.059393 0.747146 0.244 Uiso 0.441(10) 1 calc R U P B 2
H6SE H 1.095092 -0.034265 0.806876 0.244 Uiso 0.441(10) 1 calc R U P B 2
H6SF H 1.123665 0.064198 0.776805 0.244 Uiso 0.441(10) 1 calc R U P B 2

loop_
_atom_site_aniso_label
_atom_site_aniso_U_11
_atom_site_aniso_U_22
_atom_site_aniso_U_33
_atom_site_aniso_U_23
_atom_site_aniso_U_13
_atom_site_aniso_U_12
Dy1 0.02042(10) 0.02589(11) 0.01726(10) -0.00859(8) 0.00383(8) -0.00868(8)
Sn1 0.01578(13) 0.01857(14) 0.01814(14) -0.00671(11) 0.00018(11) -0.00375(11)
Sn2 0.02185(15) 0.02450(15) 0.01929(15) -0.00554(12) -0.00135(11) -0.00834(12)
O1 0.0260(15) 0.0268(16) 0.0191(14) -0.0102(13) 0.0027(12) -0.0075(13)
O2 0.0195(15) 0.0280(16) 0.0300(17) -0.0086(14) -0.0016(13) -0.0061(13)
O3 0.0311(17) 0.0259(16) 0.0360(18) -0.0094(14) -0.0008(14) -0.0116(14)
O4 0.0252(16) 0.0254(16) 0.0357(18) -0.0116(14) 0.0037(13) -0.0120(13)
O5 0.046(2) 0.065(3) 0.0283(19) -0.0271(18) 0.0143(16) -0.017(2)
O6 0.051(2) 0.0383(19) 0.0252(17) 0.0022(15) -0.0019(15) -0.0249(17)
C1 0.018(2) 0.020(2) 0.026(2) -0.0082(17) -0.0089(17) -0.0028(17)
C2 0.022(2) 0.030(2) 0.026(2) -0.0101(19) -0.0030(18) -0.0079(19)
C3 0.016(2) 0.038(3) 0.051(3) -0.025(2) -0.005(2) 0.001(2)
C4 0.032(3) 0.025(3) 0.065(4) -0.020(3) -0.017(3) -0.001(2)
C5 0.036(3) 0.023(2) 0.058(3) -0.007(2) -0.013(3) -0.009(2)
C6 0.025(2) 0.033(3) 0.029(2) -0.006(2) -0.0056(19) -0.011(2)
C7 0.0129(19) 0.017(2) 0.028(2) -0.0065(17) 0.0009(16) -0.0022(16)
C8 0.021(2) 0.028(2) 0.024(2) -0.0067(19) -0.0011(18) -0.0062(19)
C9 0.028(2) 0.037(3) 0.026(2) 0.000(2) 0.0042(19) -0.010(2)
C10 0.026(2) 0.026(2) 0.044(3) 0.002(2) 0.003(2) -0.009(2)
C11 0.025(2) 0.033(3) 0.051(3) -0.017(2) 0.003(2) -0.016(2)
C12 0.021(2) 0.030(2) 0.030(2) -0.012(2) 0.0009(18) -0.0066(19)
C13 0.0131(19) 0.020(2) 0.022(2) -0.0026(17) 0.0003(16) -0.0055(16)
C14 0.021(2) 0.021(2) 0.028(2) -0.0052(18) 0.0042(18) -0.0068(18)
C15 0.019(2) 0.021(2) 0.041(3) -0.002(2) 0.004(2) -0.0026(18)
C16 0.018(2) 0.045(3) 0.029(2) 0.000(2) 0.0004(18) -0.013(2)
C17 0.030(3) 0.054(3) 0.024(2) -0.012(2) 0.003(2) -0.021(2)
C18 0.022(2) 0.036(3) 0.026(2) -0.011(2) 0.0059(18) -0.012(2)
C19 0.021(2) 0.026(2) 0.023(2) -0.0080(18) -0.0003(17) -0.0094(18)
C20 0.032(3) 0.028(3) 0.041(3) -0.011(2) 0.010(2) -0.006(2)
C21 0.047(3) 0.027(3) 0.044(3) 0.001(2) -0.001(3) -0.013(2)
C22 0.039(3) 0.050(3) 0.032(3) 0.000(2) -0.004(2) -0.030(3)
C23 0.030(3) 0.051(3) 0.049(3) -0.014(3) 0.017(2) -0.019(3)
C24 0.022(2) 0.030(3) 0.049(3) -0.008(2) 0.004(2) -0.008(2)
C25 0.028(2) 0.028(2) 0.026(2) -0.0094(19) -0.0061(19) -0.007(2)
C26 0.057(3) 0.053(3) 0.039(3) -0.008(3) -0.009(3) -0.031(3)
C27 0.077(5) 0.069(4) 0.061(4) -0.027(4) -0.019(3) -0.038(4)
C28 0.054(4) 0.072(4) 0.033(3) -0.025(3) -0.010(3) -0.013(3)
C29 0.060(4) 0.069(4) 0.024(3) -0.009(3) -0.004(3) -0.020(3)
C30 0.051(3) 0.055(3) 0.028(3) -0.010(2) -0.005(2) -0.027(3)
C31 0.016(2) 0.025(2) 0.027(2) -0.0068(18) 0.0005(17) -0.0044(18)
C32 0.031(3) 0.035(3) 0.024(2) -0.008(2) -0.0049(19) -0.005(2)
C33 0.026(2) 0.029(2) 0.033(3) -0.002(2) -0.002(2) 0.000(2)
C34 0.021(2) 0.028(3) 0.065(4) -0.012(3) -0.005(2) -0.003(2)
C35 0.043(3) 0.041(3) 0.059(4) -0.023(3) -0.025(3) -0.004(3)
C36 0.035(3) 0.032(3) 0.041(3) -0.009(2) -0.018(2) -0.005(2)
C37 0.044(3) 0.026(3) 0.057(3) -0.017(2) -0.005(3) -0.012(2)
C38 0.063(4) 0.039(3) 0.067(4) -0.006(3) -0.006(3) -0.023(3)
C39 0.043(3) 0.029(3) 0.042(3) -0.003(2) 0.006(2) -0.008(2)
C40 0.047(3) 0.030(3) 0.038(3) -0.002(2) -0.010(2) -0.016(2)
C41 0.023(2) 0.032(3) 0.055(3) -0.020(2) 0.007(2) -0.005(2)
C42 0.030(3) 0.061(4) 0.069(4) -0.032(3) 0.015(3) -0.019(3)
C43 0.039(3) 0.041(3) 0.049(3) -0.015(3) 0.011(2) -0.025(2)
C44 0.037(3) 0.024(2) 0.035(3) -0.005(2) 0.003(2) -0.012(2)
C45 0.082(5) 0.078(5) 0.051(4) -0.043(4) 0.008(3) -0.034(4)
C46 0.068(4) 0.080(5) 0.040(4) -0.031(4) -0.015(3) 0.010(4)
C47 0.090(5) 0.078(5) 0.020(3) -0.013(3) 0.008(3) 0.003(4)
C48 0.041(3) 0.081(4) 0.028(3) -0.012(3) 0.010(2) -0.005(3)
C49 0.049(3) 0.071(3) 0.040(3) 0.008(3) -0.009(3) -0.032(3)
C50 0.033(5) 0.094(5) 0.049(5) 0.001(5) -0.009(4) 0.024(4)
C51 0.043(5) 0.096(6) 0.087(6) -0.040(5) 0.016(4) 0.000(4)
C50* 0.040(9) 0.065(8) 0.056(9) 0.005(7) 0.006(7) -0.023(6)
C51* 0.053(11) 0.067(9) 0.076(9) -0.019(7) 0.001(8) -0.013(7)
C52 0.075(4) 0.039(3) 0.045(3) 0.000(2) 0.012(3) -0.025(3)
B1 0.031(3) 0.024(3) 0.019(2) -0.006(2) 0.002(2) -0.008(2)
C53 0.025(2) 0.020(2) 0.019(2) -0.0112(17) 0.0021(17) -0.0037(18)
C54 0.031(2) 0.023(2) 0.023(2) -0.0078(18) -0.0009(18) -0.0093(19)
C55 0.042(3) 0.022(2) 0.028(2) -0.0077(19) 0.005(2) -0.017(2)
C56 0.036(3) 0.019(2) 0.026(2) -0.0057(18) -0.001(2) -0.003(2)
C57 0.025(2) 0.031(2) 0.027(2) -0.009(2) -0.0019(19) -0.004(2)
C58 0.027(2) 0.028(2) 0.022(2) -0.0078(19) 0.0050(18) -0.010(2)
C59 0.041(3) 0.022(2) 0.019(2) -0.0034(18) 0.0032(19) -0.010(2)
C60 0.051(3) 0.050(3) 0.026(2) -0.016(2) 0.016(2) -0.033(3)
C61 0.091(5) 0.056(4) 0.026(3) -0.017(3) 0.013(3) -0.052(4)
C62 0.110(5) 0.035(3) 0.020(3) -0.013(2) 0.006(3) -0.027(3)
C63 0.078(4) 0.038(3) 0.029(3) -0.015(3) 0.003(3) 0.009(3)
C64 0.051(3) 0.039(3) 0.028(3) -0.015(2) -0.002(2) -0.001(3)
C65 0.023(2) 0.018(2) 0.035(3) -0.0017(19) -0.0035(19) -0.0010(18)
C66 0.029(3) 0.031(3) 0.035(3) 0.008(2) -0.003(2) -0.007(2)
C67 0.025(3) 0.041(3) 0.058(4) 0.025(3) -0.005(2) -0.007(2)
C68 0.031(3) 0.031(3) 0.099(5) 0.017(3) -0.013(3) -0.014(2)
C69 0.029(3) 0.019(2) 0.097(5) -0.010(3) -0.013(3) 0.000(2)
C70 0.026(2) 0.023(2) 0.056(3) -0.009(2) -0.003(2) -0.003(2)
C71 0.023(2) 0.028(2) 0.025(2) -0.0103(19) -0.0005(18) -0.0079(19)
C72 0.033(3) 0.052(3) 0.027(3) -0.008(2) -0.005(2) -0.002(2)
C73 0.040(3) 0.055(4) 0.041(3) -0.001(3) -0.017(3) 0.003(3)
C74 0.026(3) 0.037(3) 0.057(4) -0.011(3) -0.004(2) 0.001(2)
C75 0.029(3) 0.034(3) 0.046(3) -0.017(2) 0.010(2) -0.010(2)
C76 0.029(2) 0.024(2) 0.030(2) -0.0081(19) 0.0046(19) -0.009(2)
C1S 0.157(8) 0.156(8) 0.162(8) -0.038(6) 0.022(6) -0.055(6)
C2S 0.096(8) 0.094(8) 0.075(6) -0.015(5) 0.000(6) -0.048(6)
C3S 0.065(6) 0.062(6) 0.073(6) -0.006(5) 0.003(5) -0.037(5)
C4S 0.054(6) 0.041(5) 0.064(5) -0.008(4) -0.013(4) -0.017(4)
C5S 0.056(6) 0.070(6) 0.077(6) -0.020(5) 0.014(5) -0.049(5)
C6S 0.092(9) 0.092(9) 0.069(7) -0.051(7) 0.011(6) -0.063(7)
C2* 0.290(14) 0.279(15) 0.261(14) -0.104(10) 0.012(9) -0.091(9)
C3* 0.272(14) 0.289(16) 0.282(14) -0.079(10) 0.020(9) -0.104(9)
C4* 0.261(15) 0.251(15) 0.259(13) -0.049(9) -0.003(9) -0.117(9)
C5* 0.187(15) 0.206(14) 0.217(13) -0.060(9) -0.012(9) -0.098(9)
C6* 0.186(18) 0.093(13) 0.264(16) -0.108(13) -0.040(13) -0.062(12)

loop_
_atom_type_symbol
_atom_type_description
_atom_type_scat_dispersion_real
_atom_type_scat_dispersion_imag
_atom_type_scat_source
C C 0.0033 0.0016 'International Tables Vol C Tables 4.2.6.8 and 6.1.1.4'
H H 0.0000 0.0000 'International Tables Vol C Tables 4.2.6.8 and 6.1.1.4'
B B 0.0013 0.0007 'International Tables Vol C Tables 4.2.6.8 and 6.1.1.4'
O O 0.0106 0.0060 'International Tables Vol C Tables 4.2.6.8 and 6.1.1.4'
Sn Sn -0.6537 1.4246 'International Tables Vol C Tables 4.2.6.8 and 6.1.1.4'
Dy Dy -0.1892 4.4098 'International Tables Vol C Tables 4.2.6.8 and 6.1.1.4'

loop_
_geom_angle_atom_site_label_1
_geom_angle_atom_site_label_2
_geom_angle_atom_site_label_3
_geom_angle
_geom_angle_site_symmetry_1
_geom_angle_site_symmetry_3
_geom_angle_publ_flag
O2 Dy1 O1 105.19(11) . . ?
O2 Dy1 O3 93.07(11) . . ?
O1 Dy1 O3 96.35(11) . . ?
O2 Dy1 O6 96.51(11) . . ?
O1 Dy1 O6 91.38(11) . . ?
O3 Dy1 O6 165.70(11) . . ?
O2 Dy1 O5 83.96(12) . . ?
O1 Dy1 O5 170.08(12) . . ?
O3 Dy1 O5 86.82(12) . . ?
O6 Dy1 O5 83.66(12) . . ?
O2 Dy1 O4 164.19(10) . . ?
O1 Dy1 O4 90.53(10) . . ?
O3 Dy1 O4 83.31(10) . . ?
O6 Dy1 O4 84.60(10) . . ?
O5 Dy1 O4 80.48(11) . . ?
O1 Sn1 C13 103.46(14) . . ?
O1 Sn1 C1 112.18(13) . . ?
C13 Sn1 C1 113.33(15) . . ?
O1 Sn1 C7 106.41(14) . . ?
C13 Sn1 C7 111.51(15) . . ?
C1 Sn1 C7 109.64(15) . . ?
O2 Sn2 C19 108.59(14) . . ?
O2 Sn2 C31 108.22(14) . . ?
C19 Sn2 C31 110.42(16) . . ?
O2 Sn2 C25 109.24(14) . . ?
C19 Sn2 C25 110.73(17) . . ?
C31 Sn2 C25 109.59(16) . . ?
Sn1 O1 Dy1 169.20(16) . . ?
Sn2 O2 Dy1 152.20(16) . . ?
C40 O3 C37 108.2(3) . . ?
C40 O3 Dy1 123.4(3) . . ?
C37 O3 Dy1 121.9(3) . . ?
C41 O4 C44 108.6(3) . . ?
C41 O4 Dy1 132.3(2) . . ?
C44 O4 Dy1 118.7(2) . . ?
C48 O5 C45 108.1(4) . . ?
C48 O5 Dy1 129.2(3) . . ?
C45 O5 Dy1 122.5(3) . . ?
C49 O6 C52 109.3(4) . . ?
C49 O6 Dy1 121.8(3) . . ?
C52 O6 Dy1 121.9(3) . . ?
C6 C1 C2 118.8(4) . . ?
C6 C1 Sn1 121.1(3) . . ?
C2 C1 Sn1 120.1(3) . . ?
C3 C2 C1 120.4(4) . . ?
C3 C2 H2A 119.8 . . ?
C1 C2 H2A 119.8 . . ?
C4 C3 C2 119.9(4) . . ?
C4 C3 H3A 120.1 . . ?
C2 C3 H3A 120.1 . . ?
C3 C4 C5 120.2(4) . . ?
C3 C4 H4A 119.9 . . ?
C5 C4 H4A 119.9 . . ?
C6 C5 C4 120.2(5) . . ?
C6 C5 H5A 119.9 . . ?
C4 C5 H5A 119.9 . . ?
C5 C6 C1 120.4(4) . . ?
C5 C6 H6A 119.8 . . ?
C1 C6 H6A 119.8 . . ?
C12 C7 C8 118.1(4) . . ?
C12 C7 Sn1 119.8(3) . . ?
C8 C7 Sn1 122.0(3) . . ?
C9 C8 C7 120.8(4) . . ?
C9 C8 H8A 119.6 . . ?
C7 C8 H8A 119.6 . . ?
C8 C9 C10 120.8(4) . . ?
C8 C9 H9A 119.6 . . ?
C10 C9 H9A 119.6 . . ?
C11 C10 C9 119.0(4) . . ?
C11 C10 H10A 120.5 . . ?
C9 C10 H10A 120.5 . . ?
C10 C11 C12 120.9(5) . . ?
C10 C11 H11A 119.6 . . ?
C12 C11 H11A 119.6 . . ?
C7 C12 C11 120.4(4) . . ?
C7 C12 H12A 119.8 . . ?
C11 C12 H12A 119.8 . . ?
C14 C13 C18 118.3(4) . . ?
C14 C13 Sn1 119.2(3) . . ?
C18 C13 Sn1 122.5(3) . . ?
C13 C14 C15 121.5(4) . . ?
C13 C14 H14A 119.2 . . ?
C15 C14 H14A 119.2 . . ?
C16 C15 C14 119.3(4) . . ?
C16 C15 H15A 120.4 . . ?
C14 C15 H15A 120.4 . . ?
C15 C16 C17 120.3(4) . . ?
C15 C16 H16A 119.8 . . ?
C17 C16 H16A 119.8 . . ?
C16 C17 C18 119.8(4) . . ?
C16 C17 H17A 120.1 . . ?
C18 C17 H17A 120.1 . . ?
C13 C18 C17 120.7(4) . . ?
C13 C18 H18A 119.6 . . ?
C17 C18 H18A 119.6 . . ?
C24 C19 C20 117.5(4) . . ?
C24 C19 Sn2 119.9(3) . . ?
C20 C19 Sn2 122.6(3) . . ?
C19 C20 C21 121.0(4) . . ?
C19 C20 H20A 119.5 . . ?
C21 C20 H20A 119.5 . . ?
C22 C21 C20 120.4(4) . . ?
C22 C21 H21A 119.8 . . ?
C20 C21 H21A 119.8 . . ?
C23 C22 C21 119.3(5) . . ?
C23 C22 H22A 120.3 . . ?
C21 C22 H22A 120.3 . . ?
C22 C23 C24 120.3(5) . . ?
C22 C23 H23A 119.8 . . ?
C24 C23 H23A 119.8 . . ?
C19 C24 C23 121.5(4) . . ?
C19 C24 H24A 119.3 . . ?
C23 C24 H24A 119.3 . . ?
C26 C25 C30 117.9(4) . . ?
C26 C25 Sn2 120.5(4) . . ?
C30 C25 Sn2 121.6(3) . . ?
C25 C26 C27 121.0(5) . . ?
C25 C26 H26A 119.5 . . ?
C27 C26 H26A 119.5 . . ?
C28 C27 C26 120.1(6) . . ?
C28 C27 H27A 120.0 . . ?
C26 C27 H27A 120.0 . . ?
C27 C28 C29 119.8(5) . . ?
C27 C28 H28A 120.1 . . ?
C29 C28 H28A 120.1 . . ?
C28 C29 C30 120.3(5) . . ?
C28 C29 H29A 119.9 . . ?
C30 C29 H29A 119.9 . . ?
C29 C30 C25 121.0(5) . . ?
C29 C30 H30A 119.5 . . ?
C25 C30 H30A 119.5 . . ?
C36 C31 C32 117.9(4) . . ?
C36 C31 Sn2 121.1(3) . . ?
C32 C31 Sn2 121.0(3) . . ?
C33 C32 C31 121.4(4) . . ?
C33 C32 H32A 119.3 . . ?
C31 C32 H32A 119.3 . . ?
C34 C33 C32 119.6(4) . . ?
C34 C33 H33A 120.2 . . ?
C32 C33 H33A 120.2 . . ?
C33 C34 C35 120.7(5) . . ?
C33 C34 H34A 119.6 . . ?
C35 C34 H34A 119.6 . . ?
C34 C35 C36 119.2(5) . . ?
C34 C35 H35A 120.4 . . ?
C36 C35 H35A 120.4 . . ?
C31 C36 C35 121.1(4) . . ?
C31 C36 H36A 119.5 . . ?
C35 C36 H36A 119.5 . . ?
O3 C37 C38 105.3(4) . . ?
O3 C37 H37A 110.7 . . ?
C38 C37 H37A 110.7 . . ?
O3 C37 H37B 110.7 . . ?
C38 C37 H37B 110.7 . . ?
H37A C37 H37B 108.8 . . ?
C39 C38 C37 103.8(4) . . ?
C39 C38 H38A 111.0 . . ?
C37 C38 H38A 111.0 . . ?
C39 C38 H38B 111.0 . . ?
C37 C38 H38B 111.0 . . ?
H38A C38 H38B 109.0 . . ?
C38 C39 C40 103.1(4) . . ?
C38 C39 H39A 111.1 . . ?
C40 C39 H39A 111.1 . . ?
C38 C39 H39B 111.1 . . ?
C40 C39 H39B 111.1 . . ?
H39A C39 H39B 109.1 . . ?
O3 C40 C39 106.2(4) . . ?
O3 C40 H40A 110.5 . . ?
C39 C40 H40A 110.5 . . ?
O3 C40 H40B 110.5 . . ?
C39 C40 H40B 110.5 . . ?
H40A C40 H40B 108.7 . . ?
O4 C41 C42 104.5(4) . . ?
O4 C41 H41A 110.9 . . ?
C42 C41 H41A 110.9 . . ?
O4 C41 H41B 110.9 . . ?
C42 C41 H41B 110.9 . . ?
H41A C41 H41B 108.9 . . ?
C43 C42 C41 102.4(4) . . ?
C43 C42 H42A 111.3 . . ?
C41 C42 H42A 111.3 . . ?
C43 C42 H42B 111.3 . . ?
C41 C42 H42B 111.3 . . ?
H42A C42 H42B 109.2 . . ?
C42 C43 C44 103.0(4) . . ?
C42 C43 H43A 111.2 . . ?
C44 C43 H43A 111.2 . . ?
C42 C43 H43B 111.2 . . ?
C44 C43 H43B 111.2 . . ?
H43A C43 H43B 109.1 . . ?
O4 C44 C43 106.1(3) . . ?
O4 C44 H44A 110.5 . . ?
C43 C44 H44A 110.5 . . ?
O4 C44 H44B 110.5 . . ?
C43 C44 H44B 110.5 . . ?
H44A C44 H44B 108.7 . . ?
C46 C45 O5 106.0(5) . . ?
C46 C45 H45A 110.5 . . ?
O5 C45 H45A 110.5 . . ?
C46 C45 H45B 110.5 . . ?
O5 C45 H45B 110.5 . . ?
H45A C45 H45B 108.7 . . ?
C45 C46 C47 102.7(6) . . ?
C45 C46 H46A 111.2 . . ?
C47 C46 H46A 111.2 . . ?
C45 C46 H46B 111.2 . . ?
C47 C46 H46B 111.2 . . ?
H46A C46 H46B 109.1 . . ?
C48 C47 C46 103.3(5) . . ?
C48 C47 H47A 111.1 . . ?
C46 C47 H47A 111.1 . . ?
C48 C47 H47B 111.1 . . ?
C46 C47 H47B 111.1 . . ?
H47A C47 H47B 109.1 . . ?
O5 C48 C47 106.1(5) . . ?
O5 C48 H48A 110.5 . . ?
C47 C48 H48A 110.5 . . ?
O5 C48 H48B 110.5 . . ?
C47 C48 H48B 110.5 . . ?
H48A C48 H48B 108.7 . . ?
O6 C49 C50* 115.9(11) . . ?
O6 C49 C50 101.1(5) . . ?
O6 C49 H49A 111.6 . . ?
C50 C49 H49A 111.6 . . ?
O6 C49 H49B 111.6 . . ?
C50 C49 H49B 111.6 . . ?
H49A C49 H49B 109.4 . . ?
O6 C49 H49C 108.3 . . ?
C50* C49 H49C 108.3 . . ?
O6 C49 H49D 108.3 . . ?
C50* C49 H49D 108.3 . . ?
H49C C49 H49D 107.4 . . ?
C51 C50 C49 111.8(7) . . ?
C51 C50 H50A 109.3 . . ?
C49 C50 H50A 109.3 . . ?
C51 C50 H50B 109.3 . . ?
C49 C50 H50B 109.3 . . ?
H50A C50 H50B 107.9 . . ?
C52 C51 C50 96.2(7) . . ?
C52 C51 H51A 112.5 . . ?
C50 C51 H51A 112.5 . . ?
C52 C51 H51B 112.5 . . ?
C50 C51 H51B 112.5 . . ?
H51A C51 H51B 110.0 . . ?
C49 C50* C51* 86.3(17) . . ?
C49 C50* H50C 114.3 . . ?
C51* C50* H50C 114.3 . . ?
C49 C50* H50D 114.3 . . ?
C51* C50* H50D 114.3 . . ?
H50C C50* H50D 111.4 . . ?
C50* C51* C52 121.2(18) . . ?
C50* C51* C51C 107.0 . . ?
C52 C51* C51C 107.0 . . ?
C50* C51* C51D 107.0 . . ?
C52 C51* C51D 107.0 . . ?
C51C C51* C51D 106.8 . . ?
O6 C52 C51 110.1(6) . . ?
O6 C52 C51* 94.4(13) . . ?
O6 C52 H52A 109.6 . . ?
C51 C52 H52A 109.6 . . ?
O6 C52 H52B 109.6 . . ?
C51 C52 H52B 109.6 . . ?
H52A C52 H52B 108.1 . . ?
O6 C52 H52C 112.8 . . ?
C51* C52 H52C 112.8 . . ?
O6 C52 H52D 112.8 . . ?
C51* C52 H52D 112.8 . . ?
H52C C52 H52D 110.3 . . ?
C59 B1 C65 111.1(4) . . ?
C59 B1 C71 112.1(4) . . ?
C65 B1 C71 104.6(3) . . ?
C59 B1 C53 104.1(3) . . ?
C65 B1 C53 112.1(4) . . ?
C71 B1 C53 113.0(3) . . ?
C58 C53 C54 114.9(4) . . ?
C58 C53 B1 123.9(4) . . ?
C54 C53 B1 120.9(4) . . ?
C55 C54 C53 122.6(4) . . ?
C55 C54 H54A 118.7 . . ?
C53 C54 H54A 118.7 . . ?
C54 C55 C56 120.8(4) . . ?
C54 C55 H55A 119.6 . . ?
C56 C55 H55A 119.6 . . ?
C57 C56 C55 118.5(4) . . ?
C57 C56 H56A 120.8 . . ?
C55 C56 H56A 120.8 . . ?
C56 C57 C58 120.5(4) . . ?
C56 C57 H57A 119.8 . . ?
C58 C57 H57A 119.8 . . ?
C53 C58 C57 122.8(4) . . ?
C53 C58 H58A 118.6 . . ?
C57 C58 H58A 118.6 . . ?
C60 C59 C64 114.6(4) . . ?
C60 C59 B1 125.6(4) . . ?
C64 C59 B1 119.6(4) . . ?
C61 C60 C59 123.3(5) . . ?
C61 C60 H60A 118.4 . . ?
C59 C60 H60A 118.4 . . ?
C62 C61 C60 120.3(6) . . ?
C62 C61 H61A 119.8 . . ?
C60 C61 H61A 119.8 . . ?
C61 C62 C63 119.1(5) . . ?
C61 C62 H62A 120.5 . . ?
C63 C62 H62A 120.5 . . ?
C62 C63 C64 119.9(5) . . ?
C62 C63 H63A 120.0 . . ?
C64 C63 H63A 120.0 . . ?
C63 C64 C59 122.8(6) . . ?
C63 C64 H64A 118.6 . . ?
C59 C64 H64A 118.6 . . ?
C70 C65 C66 114.8(4) . . ?
C70 C65 B1 120.5(4) . . ?
C66 C65 B1 124.4(4) . . ?
C67 C66 C65 122.9(5) . . ?
C67 C66 H66A 118.5 . . ?
C65 C66 H66A 118.5 . . ?
C68 C67 C66 120.6(6) . . ?
C68 C67 H67A 119.7 . . ?
C66 C67 H67A 119.7 . . ?
C67 C68 C69 118.6(5) . . ?
C67 C68 H68A 120.7 . . ?
C69 C68 H68A 120.7 . . ?
C68 C69 C70 120.9(6) . . ?
C68 C69 H69A 119.5 . . ?
C70 C69 H69A 119.5 . . ?
C69 C70 C65 122.2(5) . . ?
C69 C70 H70A 118.9 . . ?
C65 C70 H70A 118.9 . . ?
C76 C71 C72 115.1(4) . . ?
C76 C71 B1 125.0(4) . . ?
C72 C71 B1 119.7(4) . . ?
C71 C72 C73 122.6(5) . . ?
C71 C72 H72A 118.7 . . ?
C73 C72 H72A 118.7 . . ?
C74 C73 C72 120.4(5) . . ?
C74 C73 H73A 119.8 . . ?
C72 C73 H73A 119.8 . . ?
C75 C74 C73 118.5(5) . . ?
C75 C74 H74A 120.7 . . ?
C73 C74 H74A 120.7 . . ?
C74 C75 C76 120.7(5) . . ?
C74 C75 H75A 119.7 . . ?
C76 C75 H75A 119.7 . . ?
C71 C76 C75 122.6(4) . . ?
C71 C76 H76A 118.7 . . ?
C75 C76 H76A 118.7 . . ?
C2S C1S H1SA 109.5 . . ?
C2S C1S H1SB 109.5 . . ?
H1SA C1S H1SB 109.5 . . ?
C2S C1S H1SC 109.5 . . ?
H1SA C1S H1SC 109.5 . . ?
H1SB C1S H1SC 109.5 . . ?
C2* C1S H1SD 109.5 . . ?
C2* C1S H1SE 109.5 . . ?
H1SD C1S H1SE 109.5 . . ?
C2* C1S H1SF 109.5 . . ?
H1SD C1S H1SF 109.5 . . ?
H1SE C1S H1SF 109.5 . . ?
C3S C2S C1S 110.9(8) . . ?
C3S C2S H2SA 109.5 . . ?
C1S C2S H2SA 109.5 . . ?
C3S C2S H2SB 109.5 . . ?
C1S C2S H2SB 109.5 . . ?
H2SA C2S H2SB 108.1 . . ?
C4S C3S C2S 115.6(8) . . ?
C4S C3S H3SA 108.4 . . ?
C2S C3S H3SA 108.4 . . ?
C4S C3S H3SB 108.4 . . ?
C2S C3S H3SB 108.4 . . ?
H3SA C3S H3SB 107.4 . . ?
C3S C4S C5S 111.8(8) . . ?
C3S C4S H4SA 109.3 . . ?
C5S C4S H4SA 109.3 . . ?
C3S C4S H4SB 109.3 . . ?
C5S C4S H4SB 109.3 . . ?
H4SA C4S H4SB 107.9 . . ?
C6S C5S C4S 112.9(8) . . ?
C6S C5S H5SA 109.0 . . ?
C4S C5S H5SA 109.0 . . ?
C6S C5S H5SB 109.0 . . ?
C4S C5S H5SB 109.0 . . ?
H5SA C5S H5SB 107.8 . . ?
C5S C6S H6SA 109.5 . . ?
C5S C6S H6SB 109.5 . . ?
H6SA C6S H6SB 109.5 . . ?
C5S C6S H6SC 109.5 . . ?
H6SA C6S H6SC 109.5 . . ?
H6SB C6S H6SC 109.5 . . ?
C3* C2* C1S 114.3(11) . . ?
C3* C2* H2SC 108.7 . . ?
C1S C2* H2SC 108.7 . . ?
C3* C2* H2SD 108.7 . . ?
C1S C2* H2SD 108.7 . . ?
H2SC C2* H2SD 107.6 . . ?
C4* C3* C2* 113.6(11) . . ?
C4* C3* H3SC 108.8 . . ?
C2* C3* H3SC 108.8 . . ?
C4* C3* H3SD 108.8 . . ?
C2* C3* H3SD 108.8 . . ?
H3SC C3* H3SD 107.7 . . ?
C5* C4* C3* 114.0(11) . . ?
C5* C4* H4SC 108.8 . . ?
C3* C4* H4SC 108.8 . . ?
C5* C4* H4SD 108.8 . . ?
C3* C4* H4SD 108.8 . . ?
H4SC C4* H4SD 107.7 . . ?
C4* C5* C6* 112.8(10) . . ?
C4* C5* H5SC 109.0 . . ?
C6* C5* H5SC 109.0 . . ?
C4* C5* H5SD 109.0 . . ?
C6* C5* H5SD 109.0 . . ?
H5SC C5* H5SD 107.8 . . ?
C5* C6* H6SD 109.5 . . ?
C5* C6* H6SE 109.5 . . ?
H6SD C6* H6SE 109.5 . . ?
C5* C6* H6SF 109.5 . . ?
H6SD C6* H6SF 109.5 . . ?
H6SE C6* H6SF 109.5 . . ?

loop_
_geom_bond_atom_site_label_1
_geom_bond_atom_site_label_2
_geom_bond_distance
_geom_bond_site_symmetry_2
_geom_bond_publ_flag
Dy1 O2 2.068(3) . ?
Dy1 O1 2.068(3) . ?
Dy1 O3 2.358(3) . ?
Dy1 O6 2.366(3) . ?
Dy1 O5 2.430(3) . ?
Dy1 O4 2.473(3) . ?
Sn1 O1 1.938(3) . ?
Sn1 C13 2.134(4) . ?
Sn1 C1 2.141(4) . ?
Sn1 C7 2.145(4) . ?
Sn2 O2 1.933(3) . ?
Sn2 C19 2.131(4) . ?
Sn2 C31 2.136(4) . ?
Sn2 C25 2.149(4) . ?
O3 C40 1.461(5) . ?
O3 C37 1.465(5) . ?
O4 C41 1.453(5) . ?
O4 C44 1.463(5) . ?
O5 C48 1.437(6) . ?
O5 C45 1.473(7) . ?
O6 C49 1.449(6) . ?
O6 C52 1.452(6) . ?
C1 C6 1.392(6) . ?
C1 C2 1.394(6) . ?
C2 C3 1.388(6) . ?
C2 H2A 0.9500 . ?
C3 C4 1.375(7) . ?
C3 H3A 0.9500 . ?
C4 C5 1.383(7) . ?
C4 H4A 0.9500 . ?
C5 C6 1.378(6) . ?
C5 H5A 0.9500 . ?
C6 H6A 0.9500 . ?
C7 C12 1.389(6) . ?
C7 C8 1.397(6) . ?
C8 C9 1.376(6) . ?
C8 H8A 0.9500 . ?
C9 C10 1.383(7) . ?
C9 H9A 0.9500 . ?
C10 C11 1.373(7) . ?
C10 H10A 0.9500 . ?
C11 C12 1.391(6) . ?
C11 H11A 0.9500 . ?
C12 H12A 0.9500 . ?
C13 C14 1.378(5) . ?
C13 C18 1.390(6) . ?
C14 C15 1.394(6) . ?
C14 H14A 0.9500 . ?
C15 C16 1.373(6) . ?
C15 H15A 0.9500 . ?
C16 C17 1.382(6) . ?
C16 H16A 0.9500 . ?
C17 C18 1.390(6) . ?
C17 H17A 0.9500 . ?
C18 H18A 0.9500 . ?
C19 C24 1.382(6) . ?
C19 C20 1.383(6) . ?
C20 C21 1.386(6) . ?
C20 H20A 0.9500 . ?
C21 C22 1.373(7) . ?
C21 H21A 0.9500 . ?
C22 C23 1.364(7) . ?
C22 H22A 0.9500 . ?
C23 C24 1.383(6) . ?
C23 H23A 0.9500 . ?
C24 H24A 0.9500 . ?
C25 C26 1.373(6) . ?
C25 C30 1.385(6) . ?
C26 C27 1.390(7) . ?
C26 H26A 0.9500 . ?
C27 C28 1.365(8) . ?
C27 H27A 0.9500 . ?
C28 C29 1.365(8) . ?
C28 H28A 0.9500 . ?
C29 C30 1.378(7) . ?
C29 H29A 0.9500 . ?
C30 H30A 0.9500 . ?
C31 C36 1.384(6) . ?
C31 C32 1.390(6) . ?
C32 C33 1.378(6) . ?
C32 H32A 0.9500 . ?
C33 C34 1.365(7) . ?
C33 H33A 0.9500 . ?
C34 C35 1.381(7) . ?
C34 H34A 0.9500 . ?
C35 C36 1.388(7) . ?
C35 H35A 0.9500 . ?
C36 H36A 0.9500 . ?
C37 C38 1.518(7) . ?
C37 H37A 0.9900 . ?
C37 H37B 0.9900 . ?
C38 C39 1.486(7) . ?
C38 H38A 0.9900 . ?
C38 H38B 0.9900 . ?
C39 C40 1.493(6) . ?
C39 H39A 0.9900 . ?
C39 H39B 0.9900 . ?
C40 H40A 0.9900 . ?
C40 H40B 0.9900 . ?
C41 C42 1.514(7) . ?
C41 H41A 0.9900 . ?
C41 H41B 0.9900 . ?
C42 C43 1.498(7) . ?
C42 H42A 0.9900 . ?
C42 H42B 0.9900 . ?
C43 C44 1.512(6) . ?
C43 H43A 0.9900 . ?
C43 H43B 0.9900 . ?
C44 H44A 0.9900 . ?
C44 H44B 0.9900 . ?
C45 C46 1.457(8) . ?
C45 H45A 0.9900 . ?
C45 H45B 0.9900 . ?
C46 C47 1.508(10) . ?
C46 H46A 0.9900 . ?
C46 H46B 0.9900 . ?
C47 C48 1.499(8) . ?
C47 H47A 0.9900 . ?
C47 H47B 0.9900 . ?
C48 H48A 0.9900 . ?
C48 H48B 0.9900 . ?
C49 C50* 1.498(7) . ?
C49 C50 1.516(6) . ?
C49 H49A 0.9900 . ?
C49 H49B 0.9900 . ?
C49 H49C 0.9900 . ?
C49 H49D 0.9900 . ?
C50 C51 1.502(7) . ?
C50 H50A 0.9900 . ?
C50 H50B 0.9900 . ?
C51 C52 1.484(6) . ?
C51 H51A 0.9900 . ?
C51 H51B 0.9900 . ?
C50* C51* 1.505(7) . ?
C50* H50C 0.9900 . ?
C50* H50D 0.9900 . ?
C51* C52 1.513(7) . ?
C51* C51C 0.9900 . ?
C51* C51D 0.9900 . ?
C52 H52A 0.9900 . ?
C52 H52B 0.9900 . ?
C52 H52C 0.9900 . ?
C52 H52D 0.9900 . ?
B1 C59 1.637(6) . ?
B1 C65 1.642(7) . ?
B1 C71 1.641(6) . ?
B1 C53 1.649(6) . ?
C53 C58 1.394(6) . ?
C53 C54 1.409(6) . ?
C54 C55 1.381(6) . ?
C54 H54A 0.9500 . ?
C55 C56 1.384(6) . ?
C55 H55A 0.9500 . ?
C56 C57 1.373(6) . ?
C56 H56A 0.9500 . ?
C57 C58 1.397(6) . ?
C57 H57A 0.9500 . ?
C58 H58A 0.9500 . ?
C59 C60 1.391(7) . ?
C59 C64 1.401(6) . ?
C60 C61 1.392(7) . ?
C60 H60A 0.9500 . ?
C61 C62 1.362(8) . ?
C61 H61A 0.9500 . ?
C62 C63 1.384(8) . ?
C62 H62A 0.9500 . ?
C63 C64 1.394(7) . ?
C63 H63A 0.9500 . ?
C64 H64A 0.9500 . ?
C65 C70 1.398(6) . ?
C65 C66 1.399(6) . ?
C66 C67 1.386(7) . ?
C66 H66A 0.9500 . ?
C67 C68 1.368(8) . ?
C67 H67A 0.9500 . ?
C68 C69 1.370(8) . ?
C68 H68A 0.9500 . ?
C69 C70 1.392(7) . ?
C69 H69A 0.9500 . ?
C70 H70A 0.9500 . ?
C71 C76 1.389(6) . ?
C71 C72 1.390(6) . ?
C72 C73 1.397(7) . ?
C72 H72A 0.9500 . ?
C73 C74 1.369(7) . ?
C73 H73A 0.9500 . ?
C74 C75 1.369(7) . ?
C74 H74A 0.9500 . ?
C75 C76 1.393(6) . ?
C75 H75A 0.9500 . ?
C76 H76A 0.9500 . ?
C1S C2* 1.531(8) . ?
C1S C2S 1.532(7) . ?
C1S H1SA 0.9800 . ?
C1S H1SB 0.9800 . ?
C1S H1SC 0.9800 . ?
C1S H1SD 0.9800 . ?
C1S H1SE 0.9800 . ?
C1S H1SF 0.9800 . ?
C2S C3S 1.527(7) . ?
C2S H2SA 0.9900 . ?
C2S H2SB 0.9900 . ?
C3S C4S 1.511(7) . ?
C3S H3SA 0.9900 . ?
C3S H3SB 0.9900 . ?
C4S C5S 1.534(7) . ?
C4S H4SA 0.9900 . ?
C4S H4SB 0.9900 . ?
C5S C6S 1.518(7) . ?
C5S H5SA 0.9900 . ?
C5S H5SB 0.9900 . ?
C6S H6SA 0.9800 . ?
C6S H6SB 0.9800 . ?
C6S H6SC 0.9800 . ?
C2* C3* 1.528(8) . ?
C2* H2SC 0.9900 . ?
C2* H2SD 0.9900 . ?
C3* C4* 1.524(8) . ?
C3* H3SC 0.9900 . ?
C3* H3SD 0.9900 . ?
C4* C5* 1.522(8) . ?
C4* H4SC 0.9900 . ?
C4* H4SD 0.9900 . ?
C5* C6* 1.525(8) . ?
C5* H5SC 0.9900 . ?
C5* H5SD 0.9900 . ?
C6* H6SD 0.9800 . ?
C6* H6SE 0.9800 . ?
C6* H6SF 0.9800 . ?
